data_1564108
loop_
_publ_author_name
'Guo, Liwei'
'Zhang, Wenjuan'
'Cao, Furong'
'Jiang, Youshu'
'Zhang, Randi'
'Ma, Yanping'
'Solan, Gregory A.'
'Sun, Yang'
'Sun, Wen-Hua'

_publ_section_title
;
 Remote dibenzocycloheptyl substitution on a bis(arylimino)pyridyl-iron
 ethylene polymerization catalyst; enhanced thermal stability and
 unexpected effects on polymer properties
;
_journal_issue 29
_journal_name_full 'Polymer Chemistry'
_journal_page_first 4214
_journal_page_last 4225
_journal_paper_doi 10.1039/D1PY00660F
_journal_volume 12
_journal_year 2021
_chemical_formula_moiety 'C59 H59 Cl2 Fe N3'
_chemical_formula_sum 'C59 H59 Cl2 Fe N3'
_chemical_formula_weight 936.84
_space_group_crystal_system monoclinic
_space_group_IT_number 15
_space_group_name_Hall '-C 2yc'
_space_group_name_H-M_alt 'C 1 2/c 1'
_atom_sites_solution_hydrogens geom
_atom_sites_solution_primary iterative
_audit_creation_date 2019-01-31
_audit_creation_method
;
Olex2 1.2
(compiled 2018.05.29 svn.r3508 for OlexSys, GUI svn.r5506)
;
_audit_update_record
;
2021-04-21 deposited with the CCDC.	2021-07-06 downloaded from the CCDC.
;
_cell_angle_alpha 90
_cell_angle_beta 90.6180(10)
_cell_angle_gamma 90
_cell_formula_units_Z 8
_cell_length_a 48.0435(5)
_cell_length_b 12.54440(10)
_cell_length_c 16.9753(2)
_cell_measurement_reflns_used 12251
_cell_measurement_temperature 169.99(11)
_cell_measurement_theta_max 74.1740
_cell_measurement_theta_min 3.6360
_cell_volume 10230.03(18)
_computing_cell_refinement 'CrysAlisPro 1.171.40.14e (Rigaku OD, 2018)'
_computing_data_collection 'CrysAlisPro 1.171.40.14e (Rigaku OD, 2018)'
_computing_data_reduction 'CrysAlisPro 1.171.40.14e (Rigaku OD, 2018)'
_computing_molecular_graphics 'Olex2 (Dolomanov et al., 2009)'
_computing_publication_material 'Olex2 (Dolomanov et al., 2009)'
_computing_structure_refinement 'ShelXL (Sheldrick, 2015)'
_computing_structure_solution 'olex2.solve (Bourhis et al., 2015)'
_diffrn_ambient_environment N~2~
_diffrn_ambient_temperature 169.99(11)
_diffrn_detector 'CCD plate'
_diffrn_detector_type HyPix
_diffrn_measured_fraction_theta_full 0.994
_diffrn_measured_fraction_theta_max 0.947
_diffrn_measurement_details
;
List of Runs (angles in degrees, time in seconds):

  # Type    Start    End  Width  t~exp~   \w     \q     \k     \f   Frames
#--------------------------------------------------------------------------
  1  \w    -24.00  57.00   0.50    3.02    --   47.20 -32.00  39.00  162
  2  \w     34.00 116.00   0.50   12.08    --  103.25 -32.00  39.00  164
  3  \w     36.00  73.00   0.50    3.02    --   47.20-125.00 -60.00   74
  4  \w     42.00 105.00   0.50   12.08    --  103.25 -94.00 -90.00  126
  5  \w     34.00 122.00   0.50    3.02    --   47.20  32.00-161.00  176
  6  \w     93.00 151.00   0.50   12.08    --  103.25  32.00-161.00  116
  7  \w     92.00 168.00   0.50   12.08    --  103.25  30.00-120.00  152
  8  \w    -92.00 -67.00   0.50   12.08    --  -99.00  32.00-161.00   50
  9  \w   -111.00 -73.00   0.50   12.08    --  -99.00  45.00   0.00   76
 10  \w    -88.00 -26.00   0.50   12.08    --  -99.00  61.00  30.00  124
 11  \w   -109.00 -25.00   0.50   12.08    --  -99.00  15.00  30.00  168
 12  \w   -116.00 -43.00   0.50    3.02    --  -47.20 -32.00  39.00  146
 13  \w   -112.00 -25.00   0.50   12.08    --  -99.00  30.00  30.00  174
 14  \w   -127.00 -94.00   0.50   12.08    --  -99.00 -32.00  39.00   66
;
_diffrn_measurement_device 'four-circle diffractometer'
_diffrn_measurement_device_type 'XtaLAB Synergy R, HyPix'
_diffrn_measurement_method '\w scans'
_diffrn_orient_matrix_type 'CrysAlisPro convention (1999,Acta A55,543-557)'
_diffrn_orient_matrix_UB_11 -0.0196894000
_diffrn_orient_matrix_UB_12 0.0244893000
_diffrn_orient_matrix_UB_13 -0.0698960000
_diffrn_orient_matrix_UB_21 -0.0246819000
_diffrn_orient_matrix_UB_22 -0.0445511000
_diffrn_orient_matrix_UB_23 0.0468574000
_diffrn_orient_matrix_UB_31 -0.0055356000
_diffrn_orient_matrix_UB_32 0.1118185000
_diffrn_orient_matrix_UB_33 0.0340513000
_diffrn_radiation_monochromator mirror
_diffrn_radiation_probe x-ray
_diffrn_radiation_type CuK\a
_diffrn_radiation_wavelength 1.54184
_diffrn_reflns_av_R_equivalents 0.0293
_diffrn_reflns_av_unetI/netI 0.0298
_diffrn_reflns_Laue_measured_fraction_full 0.994
_diffrn_reflns_Laue_measured_fraction_max 0.947
_diffrn_reflns_limit_h_max 59
_diffrn_reflns_limit_h_min -59
_diffrn_reflns_limit_k_max 15
_diffrn_reflns_limit_k_min -8
_diffrn_reflns_limit_l_max 21
_diffrn_reflns_limit_l_min -21
_diffrn_reflns_number 31816
_diffrn_reflns_point_group_measured_fraction_full 0.994
_diffrn_reflns_point_group_measured_fraction_max 0.947
_diffrn_reflns_theta_full 67.684
_diffrn_reflns_theta_max 75.411
_diffrn_reflns_theta_min 3.642
_diffrn_source 'Rotating-anode X-ray tube'
_diffrn_source_type 'PhotonJet R (Cu) X-ray Source'
_exptl_absorpt_coefficient_mu 3.624
_exptl_absorpt_correction_T_max 1.00000
_exptl_absorpt_correction_T_min 0.73907
_exptl_absorpt_correction_type multi-scan
_exptl_absorpt_process_details
;
CrysAlisPro 1.171.40.14e (Rigaku Oxford Diffraction, 2018)
Empirical absorption correction using spherical harmonics,
 implemented in SCALE3 ABSPACK scaling algorithm.
;
_exptl_crystal_colour blue
_exptl_crystal_colour_primary blue
_exptl_crystal_density_diffrn 1.217
_exptl_crystal_description plate
_exptl_crystal_F_000 3952
_exptl_crystal_size_max 0.194
_exptl_crystal_size_mid 0.131
_exptl_crystal_size_min 0.071
_refine_diff_density_max 0.762
_refine_diff_density_min -0.330
_refine_diff_density_rms 0.072
_refine_ls_extinction_method none
_refine_ls_goodness_of_fit_ref 1.059
_refine_ls_hydrogen_treatment constr
_refine_ls_matrix_type full
_refine_ls_number_parameters 899
_refine_ls_number_reflns 10039
_refine_ls_number_restraints 881
_refine_ls_restrained_S_all 1.110
_refine_ls_R_factor_all 0.0722
_refine_ls_R_factor_gt 0.0597
_refine_ls_shift/su_max 0.002
_refine_ls_shift/su_mean 0.000
_refine_ls_structure_factor_coef Fsqd
_refine_ls_weighting_details 'w=1/[\s^2^(Fo^2^)+(0.1233P)^2^+9.3711P] where P=(Fo^2^+2Fc^2^)/3'
_refine_ls_weighting_scheme calc
_refine_ls_wR_factor_gt 0.1736
_refine_ls_wR_factor_ref 0.1919
_reflns_Friedel_coverage 0.000
_reflns_number_gt 8206
_reflns_number_total 10039
_reflns_threshold_expression 'I > 2\s(I)'
_cod_data_source_file d1py00660f2.cif
_cod_data_source_block Fe2
_cod_depositor_comments 'Adding full bibliography for 1564108--1564109.cif.'
_cod_original_cell_volume 10230.02(18)
_cod_database_code 1564108
_shelx_shelxl_version_number 2017/1
_chemical_oxdiff_usercomment 'C H N Fe Cl'
_shelx_space_group_comment
;
The symmetry employed for this shelxl refinement is uniquely defined
by the following loop, which should always be used as a source of
symmetry information in preference to the above space-group names.
They are only intended as comments.
;
_reflns_odcompleteness_completeness 99.51
_reflns_odcompleteness_iscentric 1
_reflns_odcompleteness_theta 66.97
_olex2_refinement_description
;
1. Fixed Uiso
 At 1.2 times of:
  All C(H) groups, All C(H,H) groups, All C(H,H,H,H) groups
 At 1.5 times of:
  All C(H,H,H) groups
2. Restrained distances
 C34-C33 = C32-C31 = C33-C32 = C31-C30 = C30-C29 = C34-C29 = C24-C23 = C23-C22
 = C22-C21 = C25-C24 = C26-C25
 1.39 with sigma of 0.01
 C28-C27
 1.54 with sigma of 0.01
 C34-C20 = C21-C20 = C29-C28 = C27-C26
 1.51 with sigma of 0.01
 C34A-C29A = C34A-C33A = C32A-C33A = C31A-C32A = C31A-C30A = C30A-C29A
 1.39 with sigma of 0.01
 C34A-C20 = C21A-C20
 1.51 with sigma of 0.01
 C56-C55 = C54-C55 = C57-C56 = C57-C58 = C59-C58
 1.39 with sigma of 0.01
 C51-C52 = C54-C53
 1.51 with sigma of 0.01
 C52-C53
 1.54 with sigma of 0.01
 C47-C48 = C48-C49
 1.39 with sigma of 0.01
 C50-C51 = C49-C50 = C48-C49 = C47-C48 = C46-C47 = C46-C51 = C54-C59
 1.39 with sigma of 0.01
 C58A-C59A = C57A-C58A = C57A-C56A = C55A-C56A = C54A-C55A = C54A-C59A
 1.39 with sigma of 0.01
 C54A-C53A = C52A-C51A
 1.51 with sigma of 0.01
 C52A-C53A
 1.54 with sigma of 0.01
 C45-C59 = C45-C46
 1.51 with sigma of 0.01
 C36-C41 = C41-C36A
 1.51 with sigma of 0.01
 C40-C43 = C43-C40A
 1.51 with sigma of 0.01
 C47-C49
 2.2 with sigma of 0.02
 C55A-C53A
 2.5 with sigma of 0.02
 C56A-C58A
 2.2 with sigma of 0.02
3. Uiso/Uaniso restraints and constraints
C20 \\sim C21 \\sim C22 \\sim C23 \\sim C24 \\sim C25 \\sim C26 \\sim C27 \\sim
C28 \\sim C29 \\sim C30 \\sim C31 \\sim C32 \\sim C33 \\sim C34: within 1.7A
with sigma of 0.02 and sigma for terminal atoms of 0.04
C46 \\sim C47 \\sim C48 \\sim C49 \\sim C50 \\sim C51 \\sim C52 \\sim C53 \\sim
C54 \\sim C55 \\sim C56 \\sim C57 \\sim C58 \\sim C59: within 1.7A with sigma
of 0.02 and sigma for terminal atoms of 0.04
C46 \\sim C45 \\sim C47 \\sim C48 \\sim C49 \\sim C50 \\sim C51 \\sim C52 \\sim
C53 \\sim C54 \\sim C55 \\sim C56 \\sim C57 \\sim C58 \\sim C59 \\sim C45A
\\sim C47A \\sim C48A \\sim C49A \\sim C50A \\sim C51A \\sim C52A \\sim C53A
\\sim C54A \\sim C55A \\sim C56A \\sim C57A \\sim C58A \\sim C59A: within 1.7A
with sigma of 0.02 and sigma for terminal atoms of 0.04
Uanis(C34) \\sim Ueq, Uanis(C30) \\sim Ueq, Uanis(C26) \\sim Ueq, Uanis(C33)
\\sim Ueq, Uanis(C29) \\sim Ueq, Uanis(C27) \\sim Ueq, Uanis(C21) \\sim Ueq,
Uanis(C24) \\sim Ueq, Uanis(C23) \\sim Ueq, Uanis(C22) \\sim Ueq, Uanis(C32)
\\sim Ueq, Uanis(C25) \\sim Ueq, Uanis(C28) \\sim Ueq, Uanis(C31) \\sim Ueq:
with sigma of 0.01 and sigma for terminal atoms of 0.02
Uanis(C23A) \\sim Ueq, Uanis(C29A) \\sim Ueq, Uanis(C32A) \\sim Ueq,
Uanis(C26A) \\sim Ueq, Uanis(C22A) \\sim Ueq, Uanis(C21A) \\sim Ueq,
Uanis(C24A) \\sim Ueq, Uanis(C28A) \\sim Ueq, Uanis(C25A) \\sim Ueq,
Uanis(C27A) \\sim Ueq, Uanis(C30A) \\sim Ueq, Uanis(C33A) \\sim Ueq,
Uanis(C31A) \\sim Ueq, Uanis(C34A) \\sim Ueq: with sigma of 0.01 and sigma for
terminal atoms of 0.02
Uanis(C46) \\sim Ueq, Uanis(C59) \\sim Ueq, Uanis(C51) \\sim Ueq, Uanis(C50)
\\sim Ueq, Uanis(C54) \\sim Ueq, Uanis(C53) \\sim Ueq, Uanis(C52) \\sim Ueq,
Uanis(C48) \\sim Ueq, Uanis(C47) \\sim Ueq, Uanis(C49) \\sim Ueq, Uanis(C55)
\\sim Ueq, Uanis(C56) \\sim Ueq, Uanis(C57) \\sim Ueq, Uanis(C58) \\sim Ueq:
with sigma of 0.01 and sigma for terminal atoms of 0.02
Uanis(C59) \\sim Ueq, Uanis(C51) \\sim Ueq, Uanis(C50) \\sim Ueq, Uanis(C54)
\\sim Ueq, Uanis(C53) \\sim Ueq, Uanis(C52) \\sim Ueq, Uanis(C48) \\sim Ueq,
Uanis(C47) \\sim Ueq, Uanis(C49) \\sim Ueq, Uanis(C55) \\sim Ueq, Uanis(C56)
\\sim Ueq, Uanis(C57) \\sim Ueq, Uanis(C58) \\sim Ueq, Uanis(C45) \\sim Ueq,
Uanis(C46) \\sim Ueq, Uanis(C45A) \\sim Ueq, Uanis(C47A) \\sim Ueq, Uanis(C48A)
\\sim Ueq, Uanis(C49A) \\sim Ueq, Uanis(C51A) \\sim Ueq, Uanis(C50A) \\sim Ueq,
Uanis(C59A) \\sim Ueq, Uanis(C52A) \\sim Ueq, Uanis(C53A) \\sim Ueq,
Uanis(C55A) \\sim Ueq, Uanis(C56A) \\sim Ueq, Uanis(C58A) \\sim Ueq,
Uanis(C57A) \\sim Ueq, Uanis(C54A) \\sim Ueq: with sigma of 0.01 and sigma for
terminal atoms of 0.02
Uanis(C36) \\sim Ueq, Uanis(C36A) \\sim Ueq, Uanis(C40) \\sim Ueq, Uanis(C40A)
\\sim Ueq: with sigma of 0.01 and sigma for terminal atoms of 0.02
4. Others
 Sof(H20A)=Sof(C21A)=Sof(C22A)=Sof(H22A)=Sof(C23A)=Sof(H23A)=Sof(C24A)=
 Sof(H24A)=Sof(C25A)=Sof(H25A)=Sof(C26A)=Sof(C27A)=Sof(H27C)=Sof(H27D)=
 Sof(C28A)=Sof(H28C)=Sof(H28D)=Sof(C29A)=Sof(C30A)=Sof(H30A)=Sof(C31A)=
 Sof(H31A)=Sof(C32A)=Sof(H32A)=Sof(C33A)=Sof(H33A)=Sof(C34A)=1-FVAR(1)
 Sof(H20)=Sof(C21)=Sof(C22)=Sof(H22)=Sof(C23)=Sof(H23)=Sof(C24)=Sof(H24)=
 Sof(C25)=Sof(H25)=Sof(C26)=Sof(C27)=Sof(H27A)=Sof(H27B)=Sof(C28)=Sof(H28A)=
 Sof(H28B)=Sof(C29)=Sof(C30)=Sof(H30)=Sof(C31)=Sof(H31)=Sof(C32)=Sof(H32)=
 Sof(C33)=Sof(H33)=Sof(C34)=FVAR(1)
 Sof(H41C)=Sof(H41D)=Sof(H43C)=Sof(H43D)=Sof(C35A)=Sof(C36A)=Sof(C37A)=
 Sof(H37A)=Sof(C38A)=Sof(C39A)=Sof(H39A)=Sof(C40A)=Sof(C45A)=Sof(H45A)=
 Sof(C47A)=Sof(H47A)=Sof(C48A)=Sof(H48A)=Sof(C49A)=Sof(H49A)=Sof(C50A)=
 Sof(H50A)=Sof(C51A)=Sof(C52A)=Sof(H52C)=Sof(H52D)=Sof(C53A)=Sof(H53C)=
 Sof(H53D)=Sof(C54A)=Sof(C55A)=Sof(H55A)=Sof(C56A)=Sof(H56A)=Sof(C57A)=
 Sof(H57A)=Sof(C58A)=Sof(H58A)=Sof(C59A)=1-FVAR(2)
 Sof(H41A)=Sof(H41B)=Sof(H43A)=Sof(H43B)=Sof(C35)=Sof(C36)=Sof(C37)=Sof(H37)=
 Sof(C38)=Sof(C39)=Sof(H39)=Sof(C40)=Sof(C45)=Sof(H45)=Sof(C47)=Sof(H47)=
 Sof(C48)=Sof(H48)=Sof(C49)=Sof(H49)=Sof(C50)=Sof(H50)=Sof(C51)=Sof(C52)=
 Sof(H52A)=Sof(H52B)=Sof(C53)=Sof(H53A)=Sof(H53B)=Sof(C54)=Sof(C55)=Sof(H55)=
 Sof(C56)=Sof(H56)=Sof(C57)=Sof(H57)=Sof(C58)=Sof(H58)=Sof(C59)=FVAR(2)
 Fixed X: C35A(0.59535)
5.a Ternary CH refined with riding coordinates:
 C20(H20), C20(H20A), C45(H45), C45A(H45A)
5.b Secondary CH2 refined with riding coordinates:
 C16(H16A,H16B), C18(H18A,H18B), C41(H41A,H41B), C41(H41C,H41D), C43(H43A,
 H43B), C43(H43C,H43D), C27(H27A,H27B), C28(H28A,H28B), C52(H52A,H52B),
 C53(H53A,H53B), C27A(H27C,H27D), C28A(H28C,H28D), C52A(H52C,H52D), C53A(H53C,
 H53D)
5.c Aromatic/amide H refined with riding coordinates:
 C2(H2), C3(H3), C4(H4), C12(H12), C14(H14), C22(H22), C23(H23), C24(H24),
 C25(H25), C30(H30), C31(H31), C32(H32), C33(H33), C37(H37), C39(H39), C47(H47),
  C48(H48), C49(H49), C50(H50), C55(H55), C56(H56), C57(H57), C58(H58),
 C22A(H22A), C23A(H23A), C24A(H24A), C25A(H25A), C30A(H30A), C31A(H31A),
 C32A(H32A), C33A(H33A), C37A(H37A), C39A(H39A), C47A(H47A), C48A(H48A),
 C49A(H49A), C50A(H50A), C55A(H55A), C56A(H56A), C57A(H57A), C58A(H58A)
5.d Idealised Me refined as rotating group:
 C7(H7A,H7B,H7C), C9(H9A,H9B,H9C), C17(H17A,H17B,H17C), C19(H19A,H19B,H19C),
 C42(H42A,H42B,H42C), C44(H44A,H44B,H44C)
;
_olex2_submission_special_instructions 'No special instructions were received'
_oxdiff_exptl_absorpt_empirical_details
;
Empirical correction (ABSPACK) includes:
- Absorption correction using spherical harmonics
- Frame scaling
;
_oxdiff_exptl_absorpt_empirical_full_max 1.332
_oxdiff_exptl_absorpt_empirical_full_min 0.715

loop_
_space_group_symop_operation_xyz
'x, y, z'
'-x, y, -z+1/2'
'x+1/2, y+1/2, z'
'-x+1/2, y+1/2, -z+1/2'
'-x, -y, -z'
'x, -y, z-1/2'
'-x+1/2, -y+1/2, -z'
'x+1/2, -y+1/2, z-1/2'

loop_
_atom_site_label
_atom_site_type_symbol
_atom_site_fract_x
_atom_site_fract_y
_atom_site_fract_z
_atom_site_U_iso_or_equiv
_atom_site_adp_type
_atom_site_occupancy
_atom_site_site_symmetry_order
_atom_site_calc_flag
_atom_site_refinement_flags_posn
_atom_site_refinement_flags_adp
_atom_site_refinement_flags_occupancy
_atom_site_disorder_assembly
_atom_site_disorder_group
Fe1 Fe 0.64745(2) 0.50560(3) 0.35660(2) 0.03799(15) Uani 1 1 d . . . . .
Cl1 Cl 0.68415(2) 0.38940(7) 0.38210(4) 0.0581(2) Uani 1 1 d . . . . .
Cl2 Cl 0.61576(2) 0.51600(6) 0.45370(4) 0.0554(2) Uani 1 1 d . . . . .
N1 N 0.66972(5) 0.65885(18) 0.36683(12) 0.0425(5) Uani 1 1 d . . . . .
N2 N 0.66136(5) 0.54331(18) 0.24441(12) 0.0389(5) Uani 1 1 d . . . . .
N3 N 0.62173(5) 0.41425(19) 0.27262(14) 0.0461(5) Uani 1 1 d . . . . .
C1 C 0.67962(6) 0.6223(2) 0.23501(15) 0.0448(6) Uani 1 1 d . . . . .
C2 C 0.69191(8) 0.6402(3) 0.16258(17) 0.0591(8) Uani 1 1 d . . . . .
H2 H 0.704710 0.695164 0.156549 0.071 Uiso 1 1 calc R . . . .
C3 C 0.68496(7) 0.5760(3) 0.10001(17) 0.0619(9) Uani 1 1 d . . . . .
H3 H 0.693208 0.586492 0.051308 0.074 Uiso 1 1 calc R . . . .
C4 C 0.66564(7) 0.4958(3) 0.10978(18) 0.0529(8) Uani 1 1 d . . . . .
H4 H 0.660620 0.451953 0.067779 0.063 Uiso 1 1 calc R . . . .
C5 C 0.65382(6) 0.4816(2) 0.18328(16) 0.0413(6) Uani 1 1 d . . . . .
C6 C 0.68338(6) 0.6896(2) 0.30572(16) 0.0470(7) Uani 1 1 d . . . . .
C7 C 0.70071(9) 0.7881(3) 0.3004(2) 0.0723(11) Uani 1 1 d . . . . .
H7A H 0.692804 0.835143 0.261603 0.108 Uiso 1 1 calc GR . . . .
H7B H 0.719299 0.769302 0.285629 0.108 Uiso 1 1 calc GR . . . .
H7C H 0.701156 0.823196 0.350695 0.108 Uiso 1 1 calc GR . . . .
C8 C 0.63077(6) 0.4075(2) 0.20153(16) 0.0435(6) Uani 1 1 d . . . . .
C9 C 0.61949(7) 0.3376(3) 0.1379(2) 0.0605(8) Uani 1 1 d . . . . .
H9A H 0.604356 0.296070 0.158029 0.091 Uiso 1 1 calc GR . . . .
H9B H 0.633899 0.290819 0.119903 0.091 Uiso 1 1 calc GR . . . .
H9C H 0.612948 0.380779 0.094898 0.091 Uiso 1 1 calc GR . . . .
C10 C 0.66965(6) 0.7267(2) 0.43528(15) 0.0433(6) Uani 1 1 d . . . . .
C11 C 0.69165(6) 0.7207(3) 0.48952(16) 0.0487(7) Uani 1 1 d . . . . .
C12 C 0.69144(6) 0.7934(3) 0.55195(17) 0.0537(7) Uani 1 1 d . . . . .
H12 H 0.705868 0.791715 0.588876 0.064 Uiso 1 1 calc R . . . .
C13 C 0.67038(6) 0.8681(3) 0.56056(17) 0.0507(7) Uani 1 1 d . . . . .
C14 C 0.64808(7) 0.8656(2) 0.50838(18) 0.0491(7) Uani 1 1 d . . . . .
H14 H 0.633338 0.912512 0.515674 0.059 Uiso 1 1 calc R . . . .
C15 C 0.64712(7) 0.7948(2) 0.44521(17) 0.0474(6) Uani 1 1 d . . . . .
C16 C 0.71466(7) 0.6396(3) 0.47903(19) 0.0577(8) Uani 1 1 d . . . . .
H16A H 0.725476 0.660042 0.433541 0.069 Uiso 1 1 calc R . . . .
H16B H 0.706197 0.571107 0.467436 0.069 Uiso 1 1 calc R . . . .
C17 C 0.73440(8) 0.6259(4) 0.5487(2) 0.0710(10) Uani 1 1 d . . . . .
H17A H 0.747563 0.570534 0.537349 0.107 Uiso 1 1 calc GR . . . .
H17B H 0.723990 0.606888 0.594563 0.107 Uiso 1 1 calc GR . . . .
H17C H 0.744140 0.691526 0.558234 0.107 Uiso 1 1 calc GR . . . .
C18 C 0.62322(8) 0.7947(3) 0.3863(2) 0.0630(9) Uani 1 1 d . . . . .
H18A H 0.627511 0.844710 0.344542 0.076 Uiso 1 1 calc R . . . .
H18B H 0.621980 0.724373 0.362725 0.076 Uiso 1 1 calc R . . . .
C19 C 0.59639(9) 0.8218(4) 0.4177(3) 0.0911(14) Uani 1 1 d . . . . .
H19A H 0.582383 0.813367 0.377369 0.137 Uiso 1 1 calc GR . . . .
H19B H 0.596602 0.894438 0.435423 0.137 Uiso 1 1 calc GR . . . .
H19C H 0.592294 0.775592 0.461114 0.137 Uiso 1 1 calc GR . . . .
C20 C 0.67096(6) 0.9491(3) 0.62834(18) 0.0554(8) Uani 1 1 d D U . . .
H20 H 0.662514 0.915170 0.674256 0.067 Uiso 0.644(5) 1 calc R . P A 1
H20A H 0.656225 0.923140 0.662887 0.067 Uiso 0.356(5) 1 calc R . P A 2
C41 C 0.57103(8) 0.5258(4) 0.2692(3) 0.0806(12) Uani 1 1 d D . . . .
H41A H 0.582781 0.574338 0.299156 0.097 Uiso 0.561(4) 1 calc R . P B 1
H41B H 0.578598 0.521925 0.216564 0.097 Uiso 0.561(4) 1 calc R . P B 1
H41C H 0.581661 0.562818 0.309714 0.097 Uiso 0.439(4) 1 calc R . P B 2
H41D H 0.580621 0.535133 0.219710 0.097 Uiso 0.439(4) 1 calc R . P B 2
C42 C 0.54272(12) 0.5754(6) 0.2627(4) 0.131(2) Uani 1 1 d . . . . .
H42A H 0.530193 0.526653 0.236909 0.196 Uiso 1 1 calc GR . . . .
H42B H 0.543847 0.639968 0.232480 0.196 Uiso 1 1 calc GR . . . .
H42C H 0.535978 0.591394 0.314362 0.196 Uiso 1 1 calc GR . . . .
C43 C 0.62706(9) 0.1955(3) 0.3189(3) 0.0855(14) Uani 1 1 d D . . . .
H43A H 0.642370 0.236328 0.341255 0.103 Uiso 0.561(4) 1 calc R . P B 1
H43B H 0.629667 0.191805 0.262427 0.103 Uiso 0.561(4) 1 calc R . P B 1
H43C H 0.635781 0.192825 0.267711 0.103 Uiso 0.439(4) 1 calc R . P B 2
H43D H 0.638789 0.239740 0.352381 0.103 Uiso 0.439(4) 1 calc R . P B 2
C44 C 0.62784(12) 0.0832(3) 0.3527(3) 0.0979(17) Uani 1 1 d . . . . .
H44A H 0.625039 0.086226 0.408613 0.147 Uiso 1 1 calc GR . . . .
H44B H 0.645599 0.051434 0.342293 0.147 Uiso 1 1 calc GR . . . .
H44C H 0.613385 0.041183 0.328678 0.147 Uiso 1 1 calc GR . . . .
C46 C 0.50370(8) 0.2711(4) 0.4243(3) 0.0820(12) Uani 1 1 d D U . . .
C21 C 0.69979(10) 0.9863(5) 0.6524(3) 0.0481(12) Uani 0.644(5) 1 d D U P A 1
C22 C 0.70857(11) 0.9377(5) 0.7224(3) 0.0587(13) Uani 0.644(5) 1 d D U P A 1
H22 H 0.696474 0.891410 0.747690 0.070 Uiso 0.644(5) 1 calc R . P A 1
C23 C 0.73484(15) 0.9559(7) 0.7558(5) 0.071(2) Uani 0.644(5) 1 d D U P A 1
H23 H 0.740277 0.925296 0.803419 0.086 Uiso 0.644(5) 1 calc R . P A 1
C24 C 0.75229(16) 1.0222(6) 0.7138(4) 0.0711(18) Uani 0.644(5) 1 d D U P A 1
H24 H 0.770142 1.034503 0.733411 0.085 Uiso 0.644(5) 1 calc R . P A 1
C25 C 0.74439(11) 1.0710(5) 0.6438(4) 0.0680(15) Uani 0.644(5) 1 d D U P A 1
H25 H 0.756647 1.115763 0.617674 0.082 Uiso 0.644(5) 1 calc R . P A 1
C26 C 0.71763(14) 1.0519(7) 0.6130(4) 0.059(2) Uani 0.644(5) 1 d D U P A 1
C27 C 0.71215(11) 1.1117(6) 0.5361(3) 0.0597(14) Uani 0.644(5) 1 d D U P A 1
H27A H 0.726212 1.089111 0.499062 0.072 Uiso 0.644(5) 1 calc R . P A 1
H27B H 0.715421 1.186754 0.546509 0.072 Uiso 0.644(5) 1 calc R . P A 1
C28 C 0.68399(10) 1.1030(4) 0.4940(3) 0.0539(12) Uani 0.644(5) 1 d D U P A 1
H28A H 0.683512 1.152290 0.449961 0.065 Uiso 0.644(5) 1 calc R . P A 1
H28B H 0.681809 1.031472 0.473165 0.065 Uiso 0.644(5) 1 calc R . P A 1
C29 C 0.66011(11) 1.1272(4) 0.5479(3) 0.0486(11) Uani 0.644(5) 1 d D U P A 1
C30 C 0.64449(18) 1.2203(6) 0.5339(5) 0.056(2) Uani 0.644(5) 1 d D U P A 1
H30 H 0.648559 1.264048 0.491341 0.067 Uiso 0.644(5) 1 calc R . P A 1
C31 C 0.62286(14) 1.2462(5) 0.5844(3) 0.0695(15) Uani 0.644(5) 1 d D U P A 1
H31 H 0.612452 1.307623 0.575645 0.083 Uiso 0.644(5) 1 calc R . P A 1
C32 C 0.61680(14) 1.1804(5) 0.6478(4) 0.0697(16) Uani 0.644(5) 1 d D U P A 1
H32 H 0.602386 1.197322 0.681752 0.084 Uiso 0.644(5) 1 calc R . P A 1
C33 C 0.63283(17) 1.0877(6) 0.6599(4) 0.0576(18) Uani 0.644(5) 1 d D U P A 1
H33 H 0.629343 1.047357 0.704650 0.069 Uiso 0.644(5) 1 calc R . P A 1
C34 C 0.6538(2) 1.0519(6) 0.6088(6) 0.054(2) Uani 0.644(5) 1 d D U P A 1
C35 C 0.59927(16) 0.3486(13) 0.3070(6) 0.043(2) Uani 0.561(4) 1 d . . P B 1
C36 C 0.5739(3) 0.4166(7) 0.3061(8) 0.056(3) Uani 0.561(4) 1 d D U P B 1
C37 C 0.55129(19) 0.3501(9) 0.3452(5) 0.059(2) Uani 0.561(4) 1 d . . P B 1
H37 H 0.533726 0.380912 0.347856 0.071 Uiso 0.561(4) 1 calc R . P B 1
C38 C 0.55397(17) 0.2508(6) 0.3767(5) 0.0625(19) Uani 0.561(4) 1 d . . P B 1
C39 C 0.5797(2) 0.1994(7) 0.3715(6) 0.071(2) Uani 0.561(4) 1 d . . P B 1
H39 H 0.582419 0.131597 0.392387 0.086 Uiso 0.561(4) 1 calc R . P B 1
C40 C 0.6004(2) 0.2518(11) 0.3352(6) 0.065(3) Uani 0.561(4) 1 d D U P B 1
C45 C 0.52881(14) 0.1938(6) 0.4159(5) 0.079(2) Uani 0.561(4) 1 d D U P B 1
H45 H 0.522469 0.143915 0.375135 0.095 Uiso 0.561(4) 1 calc R . P B 1
C47 C 0.48393(16) 0.2592(9) 0.3705(5) 0.092(3) Uani 0.561(4) 1 d D U P B 1
H47 H 0.486249 0.211934 0.328913 0.111 Uiso 0.561(4) 1 calc R . P B 1
C48 C 0.4602(2) 0.3169(8) 0.3768(6) 0.096(2) Uani 0.561(4) 1 d D U P B 1
H48 H 0.446335 0.313925 0.338044 0.115 Uiso 0.561(4) 1 calc R . P B 1
C49 C 0.4573(4) 0.3798(15) 0.4426(8) 0.078(3) Uani 0.561(4) 1 d D U P B 1
H49 H 0.442057 0.425540 0.444464 0.094 Uiso 0.561(4) 1 calc R . P B 1
C50 C 0.4754(2) 0.3794(8) 0.5055(6) 0.082(2) Uani 0.561(4) 1 d D U P B 1
H50 H 0.470676 0.411369 0.552940 0.099 Uiso 0.561(4) 1 calc R . P B 1
C51 C 0.50154(18) 0.3292(6) 0.4963(4) 0.068(2) Uani 0.561(4) 1 d D U P B 1
C52 C 0.51992(16) 0.3371(7) 0.5680(5) 0.087(2) Uani 0.561(4) 1 d D U P B 1
H52A H 0.510553 0.302435 0.611390 0.105 Uiso 0.561(4) 1 calc R . P B 1
H52B H 0.521891 0.411886 0.581618 0.105 Uiso 0.561(4) 1 calc R . P B 1
C53 C 0.54861(17) 0.2897(7) 0.5613(6) 0.097(2) Uani 0.561(4) 1 d D U P B 1
H53A H 0.559588 0.307598 0.607732 0.117 Uiso 0.561(4) 1 calc R . P B 1
H53B H 0.557843 0.319169 0.515648 0.117 Uiso 0.561(4) 1 calc R . P B 1
C54 C 0.54660(17) 0.1702(6) 0.5533(5) 0.087(2) Uani 0.561(4) 1 d D U P B 1
C55 C 0.5550(2) 0.1058(9) 0.6172(7) 0.130(4) Uani 0.561(4) 1 d D U P B 1
H55 H 0.561436 0.138078 0.663170 0.156 Uiso 0.561(4) 1 calc R . P B 1
C56 C 0.5538(2) -0.0037(9) 0.6134(8) 0.129(4) Uani 0.561(4) 1 d D U P B 1
H56 H 0.558284 -0.044393 0.657515 0.155 Uiso 0.561(4) 1 calc R . P B 1
C57 C 0.54595(19) -0.0525(8) 0.5444(7) 0.114(3) Uani 0.561(4) 1 d D U P B 1
H57 H 0.546260 -0.126262 0.539170 0.136 Uiso 0.561(4) 1 calc R . P B 1
C58 C 0.5379(2) 0.0100(7) 0.4857(8) 0.113(3) Uani 0.561(4) 1 d D U P B 1
H58 H 0.531594 -0.024807 0.440624 0.135 Uiso 0.561(4) 1 calc R . P B 1
C59 C 0.5377(3) 0.1215(7) 0.4822(6) 0.091(3) Uani 0.561(4) 1 d D U P B 1
C21A C 0.69801(15) 0.9324(8) 0.6798(5) 0.0420(19) Uani 0.356(5) 1 d D U P A 2
C22A C 0.69919(18) 0.8655(8) 0.7485(5) 0.050(2) Uani 0.356(5) 1 d . U P A 2
H22A H 0.683477 0.824738 0.758721 0.060 Uiso 0.356(5) 1 calc R . P A 2
C23A C 0.7212(2) 0.8556(9) 0.8006(6) 0.064(3) Uani 0.356(5) 1 d . U P A 2
H23A H 0.720021 0.810302 0.843779 0.077 Uiso 0.356(5) 1 calc R . P A 2
C24A C 0.7443(3) 0.9131(11) 0.7877(7) 0.071(3) Uani 0.356(5) 1 d . U P A 2
H24A H 0.759734 0.907390 0.821121 0.086 Uiso 0.356(5) 1 calc R . P A 2
C25A C 0.7446(3) 0.9744(13) 0.7295(10) 0.063(3) Uani 0.356(5) 1 d . U P A 2
H25A H 0.760556 1.015938 0.724548 0.075 Uiso 0.356(5) 1 calc R . P A 2
C26A C 0.72281(18) 0.9899(7) 0.6666(6) 0.051(2) Uani 0.356(5) 1 d . U P A 2
C27A C 0.7274(3) 1.0621(12) 0.5996(8) 0.054(3) Uani 0.356(5) 1 d . U P A 2
H27C H 0.745762 1.047637 0.579214 0.064 Uiso 0.356(5) 1 calc R . P A 2
H27D H 0.727610 1.134439 0.619802 0.064 Uiso 0.356(5) 1 calc R . P A 2
C28A C 0.7066(3) 1.0589(10) 0.5292(7) 0.063(3) Uani 0.356(5) 1 d . U P A 2
H28C H 0.713680 1.101365 0.486046 0.076 Uiso 0.356(5) 1 calc R . P A 2
H28D H 0.704360 0.986149 0.510876 0.076 Uiso 0.356(5) 1 calc R . P A 2
C29A C 0.6794(2) 1.1016(6) 0.5543(5) 0.053(2) Uani 0.356(5) 1 d D U P A 2
C30A C 0.6684(3) 1.1983(7) 0.5290(7) 0.073(3) Uani 0.356(5) 1 d D U P A 2
H30A H 0.678363 1.238112 0.492739 0.087 Uiso 0.356(5) 1 calc R . P A 2
C31A C 0.6431(3) 1.2383(14) 0.5552(11) 0.073(6) Uani 0.356(5) 1 d D U P A 2
H31A H 0.637089 1.304833 0.537844 0.088 Uiso 0.356(5) 1 calc R . P A 2
C32A C 0.6269(3) 1.1808(10) 0.6065(9) 0.080(3) Uani 0.356(5) 1 d D U P A 2
H32A H 0.610173 1.209690 0.623627 0.096 Uiso 0.356(5) 1 calc R . P A 2
C33A C 0.6350(3) 1.0806(12) 0.6331(10) 0.073(5) Uani 0.356(5) 1 d D U P A 2
H33A H 0.624090 1.035173 0.663181 0.087 Uiso 0.356(5) 1 calc R . P A 2
C34A C 0.6615(3) 1.0586(9) 0.6085(11) 0.058(5) Uani 0.356(5) 1 d D U P A 2
C35A C 0.595350 0.3658(15) 0.2867(8) 0.033(2) Uani 0.439(4) 1 d . . P B 2
C36A C 0.5701(5) 0.4087(8) 0.2890(10) 0.060(4) Uani 0.439(4) 1 d D U P B 2
C37A C 0.5472(2) 0.3751(9) 0.3131(6) 0.049(2) Uani 0.439(4) 1 d . . P B 2
H37A H 0.531428 0.417829 0.316274 0.059 Uiso 0.439(4) 1 calc R . P B 2
C38A C 0.54746(17) 0.2677(8) 0.3349(6) 0.053(2) Uani 0.439(4) 1 d . . P B 2
C39A C 0.5719(2) 0.2115(8) 0.3332(6) 0.053(2) Uani 0.439(4) 1 d . . P B 2
H39A H 0.571289 0.140530 0.349004 0.064 Uiso 0.439(4) 1 calc R . P B 2
C40A C 0.5990(2) 0.2539(13) 0.3084(6) 0.049(3) Uani 0.439(4) 1 d D U P B 2
C45A C 0.5200(2) 0.2129(8) 0.3588(8) 0.077(2) Uani 0.439(4) 1 d . U P B 2
H45A H 0.508009 0.217912 0.311915 0.093 Uiso 0.439(4) 1 calc R . P B 2
C47A C 0.4771(2) 0.3150(8) 0.3878(6) 0.0580(19) Uani 0.439(4) 1 d . U P B 2
H47A H 0.474542 0.306163 0.333777 0.070 Uiso 0.439(4) 1 calc R . P B 2
C48A C 0.4569(6) 0.366(2) 0.4274(13) 0.079(3) Uani 0.439(4) 1 d . U P B 2
H48A H 0.438735 0.371571 0.408244 0.095 Uiso 0.439(4) 1 calc R . P B 2
C49A C 0.4652(3) 0.4077(13) 0.4983(10) 0.093(3) Uani 0.439(4) 1 d . U P B 2
H49A H 0.454607 0.459120 0.523680 0.111 Uiso 0.439(4) 1 calc R . P B 2
C50A C 0.4922(3) 0.3679(14) 0.5340(8) 0.104(3) Uani 0.439(4) 1 d . U P B 2
H50A H 0.497366 0.389429 0.584501 0.125 Uiso 0.439(4) 1 calc R . P B 2
C51A C 0.5102(2) 0.2967(12) 0.4908(8) 0.082(3) Uani 0.439(4) 1 d D U P B 2
C52A C 0.5375(2) 0.2431(10) 0.5162(9) 0.113(3) Uani 0.439(4) 1 d D U P B 2
H52C H 0.541527 0.262263 0.570494 0.136 Uiso 0.439(4) 1 calc R . P B 2
H52D H 0.552423 0.270742 0.484130 0.136 Uiso 0.439(4) 1 calc R . P B 2
C53A C 0.5372(4) 0.1197(9) 0.5093(9) 0.095(4) Uani 0.439(4) 1 d D U P B 2
H53C H 0.555814 0.098925 0.525928 0.114 Uiso 0.439(4) 1 calc R . P B 2
H53D H 0.525095 0.097214 0.551549 0.114 Uiso 0.439(4) 1 calc R . P B 2
C54A C 0.5302(3) 0.0420(10) 0.4414(8) 0.114(3) Uani 0.439(4) 1 d D U P B 2
C55A C 0.5343(3) -0.0678(9) 0.4538(10) 0.116(4) Uani 0.439(4) 1 d D U P B 2
H55A H 0.539952 -0.102589 0.499643 0.140 Uiso 0.439(4) 1 calc R . P B 2
C56A C 0.5278(4) -0.1117(14) 0.3804(10) 0.155(6) Uani 0.439(4) 1 d D U P B 2
H56A H 0.528501 -0.185472 0.385198 0.187 Uiso 0.439(4) 1 calc R . P B 2
C57A C 0.5204(5) -0.0872(13) 0.3010(10) 0.179(6) Uani 0.439(4) 1 d D U P B 2
H57A H 0.517547 -0.130904 0.257358 0.215 Uiso 0.439(4) 1 calc R . P B 2
C58A C 0.5188(4) 0.0245(11) 0.3096(11) 0.148(5) Uani 0.439(4) 1 d D U P B 2
H58A H 0.513525 0.059120 0.263344 0.178 Uiso 0.439(4) 1 calc R . P B 2
C59A C 0.5234(3) 0.0951(12) 0.3730(8) 0.116(4) Uani 0.439(4) 1 d D U P B 2

loop_
_atom_site_aniso_label
_atom_site_aniso_U_11
_atom_site_aniso_U_22
_atom_site_aniso_U_33
_atom_site_aniso_U_23
_atom_site_aniso_U_13
_atom_site_aniso_U_12
Fe1 0.0494(3) 0.0365(2) 0.0281(2) 0.00257(15) 0.00171(17) -0.00847(16)
Cl1 0.0675(5) 0.0639(5) 0.0430(4) 0.0093(3) 0.0007(3) 0.0129(4)
Cl2 0.0605(4) 0.0643(5) 0.0417(4) -0.0025(3) 0.0121(3) -0.0039(3)
N1 0.0560(13) 0.0406(12) 0.0307(10) 0.0026(9) -0.0050(9) -0.0155(10)
N2 0.0494(12) 0.0408(11) 0.0266(10) 0.0023(9) -0.0036(8) -0.0070(10)
N3 0.0482(13) 0.0450(12) 0.0454(13) -0.0125(10) 0.0070(10) -0.0114(10)
C1 0.0565(16) 0.0479(15) 0.0298(12) 0.0083(11) -0.0020(11) -0.0127(12)
C2 0.073(2) 0.069(2) 0.0357(14) 0.0110(14) 0.0035(13) -0.0201(17)
C3 0.068(2) 0.087(2) 0.0306(14) 0.0029(15) 0.0075(13) -0.0148(18)
C4 0.0550(18) 0.071(2) 0.0329(14) -0.0092(12) 0.0000(12) -0.0034(14)
C5 0.0462(14) 0.0481(14) 0.0295(12) -0.0044(10) -0.0022(10) -0.0017(11)
C6 0.0602(17) 0.0455(15) 0.0353(13) 0.0063(11) -0.0025(11) -0.0185(13)
C7 0.102(3) 0.064(2) 0.0511(18) 0.0036(16) 0.0081(18) -0.041(2)
C8 0.0438(14) 0.0470(15) 0.0398(14) -0.0122(11) 0.0007(11) -0.0034(11)
C9 0.0556(18) 0.069(2) 0.0565(18) -0.0266(16) 0.0019(14) -0.0123(16)
C10 0.0559(16) 0.0407(14) 0.0332(12) -0.0006(11) -0.0017(11) -0.0157(12)
C11 0.0479(15) 0.0601(17) 0.0379(14) -0.0051(12) 0.0009(11) -0.0142(13)
C12 0.0464(15) 0.075(2) 0.0395(14) -0.0133(14) -0.0009(12) -0.0132(15)
C13 0.0521(16) 0.0593(18) 0.0406(14) -0.0080(13) 0.0044(12) -0.0188(14)
C14 0.0552(16) 0.0448(15) 0.0473(15) 0.0007(12) -0.0022(12) -0.0126(13)
C15 0.0607(17) 0.0393(14) 0.0420(14) 0.0047(11) -0.0083(12) -0.0127(12)
C16 0.0513(16) 0.077(2) 0.0444(16) -0.0132(15) -0.0012(12) -0.0075(15)
C17 0.0552(19) 0.099(3) 0.058(2) -0.0152(19) -0.0100(15) 0.0013(19)
C18 0.079(2) 0.0403(15) 0.069(2) -0.0038(14) -0.0289(18) 0.0018(15)
C19 0.073(3) 0.095(3) 0.105(4) 0.002(3) -0.028(2) -0.002(2)
C20 0.0478(16) 0.074(2) 0.0448(15) -0.0172(15) 0.0065(12) -0.0110(15)
C41 0.056(2) 0.092(3) 0.094(3) -0.015(2) 0.000(2) 0.000(2)
C42 0.093(4) 0.168(6) 0.132(5) -0.015(5) 0.020(4) 0.037(4)
C43 0.096(3) 0.0443(18) 0.117(4) -0.005(2) 0.057(3) -0.0109(18)
C44 0.135(4) 0.053(2) 0.107(4) -0.005(2) 0.053(3) -0.016(2)
C46 0.056(2) 0.092(3) 0.099(3) -0.007(2) 0.020(2) -0.0254(19)
C21 0.052(3) 0.045(3) 0.047(3) -0.011(2) 0.004(2) -0.003(2)
C22 0.064(3) 0.057(3) 0.055(3) -0.009(3) 0.000(3) 0.007(3)
C23 0.073(4) 0.078(5) 0.064(4) -0.012(3) -0.010(4) 0.014(4)
C24 0.061(4) 0.076(4) 0.077(4) -0.023(3) -0.004(3) 0.015(3)
C25 0.054(3) 0.073(3) 0.078(4) -0.022(3) 0.004(3) 0.002(3)
C26 0.055(4) 0.063(4) 0.060(4) -0.021(3) 0.008(3) -0.001(3)
C27 0.058(3) 0.063(3) 0.058(3) -0.012(3) 0.023(2) -0.004(3)
C28 0.071(3) 0.048(2) 0.043(3) -0.0009(19) 0.014(2) -0.009(2)
C29 0.060(3) 0.041(2) 0.045(2) -0.0022(19) 0.006(2) -0.014(2)
C30 0.071(4) 0.047(4) 0.050(3) 0.003(3) 0.002(3) 0.003(3)
C31 0.080(4) 0.056(3) 0.072(3) 0.002(3) 0.002(3) 0.005(3)
C32 0.072(4) 0.077(4) 0.061(3) 0.000(3) 0.016(3) 0.009(3)
C33 0.065(3) 0.063(4) 0.044(4) 0.001(3) -0.003(3) 0.000(3)
C34 0.069(5) 0.052(3) 0.040(3) 0.002(3) -0.002(3) -0.036(3)
C35 0.044(3) 0.046(7) 0.040(6) -0.010(4) 0.003(3) -0.008(3)
C36 0.041(5) 0.069(4) 0.058(6) -0.042(4) 0.005(4) -0.024(3)
C37 0.049(4) 0.064(6) 0.065(5) -0.009(4) 0.016(4) -0.006(4)
C38 0.065(4) 0.050(4) 0.073(5) -0.020(4) 0.025(4) -0.022(3)
C39 0.074(6) 0.044(4) 0.097(7) -0.018(5) 0.035(5) -0.021(4)
C40 0.088(5) 0.046(4) 0.063(6) -0.028(5) 0.046(4) -0.025(3)
C45 0.071(4) 0.080(4) 0.087(4) -0.022(4) 0.032(3) -0.026(3)
C47 0.083(5) 0.110(6) 0.084(5) 0.000(5) 0.013(4) -0.030(5)
C48 0.082(5) 0.112(5) 0.094(5) 0.022(4) 0.003(4) -0.012(5)
C49 0.060(4) 0.086(6) 0.089(6) 0.016(5) 0.004(5) -0.001(4)
C50 0.078(5) 0.080(4) 0.089(5) 0.015(4) -0.002(4) 0.026(4)
C51 0.078(5) 0.059(4) 0.066(4) 0.004(3) -0.006(4) 0.029(3)
C52 0.101(5) 0.084(4) 0.076(4) 0.001(4) -0.006(4) -0.004(4)
C53 0.085(5) 0.124(6) 0.083(5) -0.005(4) 0.014(4) -0.024(4)
C54 0.075(4) 0.089(4) 0.096(5) 0.039(4) 0.030(4) 0.004(4)
C55 0.098(5) 0.141(7) 0.151(7) 0.051(6) 0.030(5) 0.007(5)
C56 0.099(6) 0.125(7) 0.165(8) 0.057(6) 0.045(6) 0.011(5)
C57 0.086(5) 0.079(5) 0.177(7) 0.041(5) 0.058(5) 0.007(4)
C58 0.084(5) 0.098(5) 0.157(6) 0.012(5) 0.053(5) -0.001(4)
C59 0.075(4) 0.070(4) 0.130(6) 0.020(4) 0.057(5) 0.000(3)
C21A 0.045(4) 0.045(5) 0.036(4) -0.018(4) -0.001(3) 0.001(4)
C22A 0.045(4) 0.062(5) 0.043(4) -0.008(4) -0.006(3) 0.006(4)
C23A 0.061(5) 0.083(6) 0.049(4) -0.011(4) -0.004(4) 0.009(5)
C24A 0.067(6) 0.084(6) 0.063(5) -0.008(5) -0.022(5) 0.017(5)
C25A 0.055(6) 0.061(7) 0.072(7) -0.008(6) -0.001(5) -0.006(5)
C26A 0.043(4) 0.052(4) 0.058(5) -0.025(4) 0.004(4) -0.010(3)
C27A 0.057(7) 0.041(5) 0.062(6) -0.010(4) 0.013(5) -0.004(5)
C28A 0.079(6) 0.047(5) 0.063(5) 0.000(5) 0.018(5) -0.022(5)
C29A 0.061(5) 0.044(4) 0.054(5) -0.006(4) -0.006(4) -0.003(4)
C30A 0.094(7) 0.047(5) 0.077(6) 0.001(4) -0.016(5) -0.013(5)
C31A 0.075(8) 0.054(7) 0.091(10) -0.002(7) -0.011(7) 0.008(6)
C32A 0.079(7) 0.061(6) 0.101(8) 0.006(6) -0.017(6) 0.001(5)
C33A 0.086(8) 0.063(7) 0.069(9) -0.003(6) -0.027(7) 0.008(6)
C34A 0.070(8) 0.059(7) 0.046(6) -0.007(4) -0.012(5) -0.047(5)
C35A 0.040(4) 0.032(5) 0.025(5) 0.002(4) -0.004(3) -0.007(3)
C36A 0.053(7) 0.072(6) 0.054(7) -0.036(5) -0.010(5) -0.017(4)
C37A 0.042(4) 0.043(5) 0.061(6) 0.003(4) 0.000(4) -0.005(3)
C38A 0.046(4) 0.055(5) 0.058(5) 0.010(4) -0.003(4) -0.014(3)
C39A 0.058(5) 0.037(4) 0.064(6) 0.004(4) 0.005(4) -0.015(3)
C40A 0.060(5) 0.044(5) 0.043(6) -0.017(5) 0.029(4) -0.016(3)
C45A 0.059(4) 0.069(4) 0.105(6) 0.007(4) 0.013(4) -0.020(4)
C47A 0.043(4) 0.066(4) 0.065(4) 0.009(4) -0.007(3) -0.011(4)
C48A 0.067(5) 0.089(6) 0.082(6) 0.006(5) -0.006(5) -0.010(5)
C49A 0.074(6) 0.111(7) 0.094(6) 0.008(6) 0.015(5) -0.002(5)
C50A 0.082(5) 0.145(6) 0.084(5) -0.004(5) 0.003(5) -0.008(5)
C51A 0.068(5) 0.108(6) 0.069(5) 0.019(5) -0.001(4) 0.002(5)
C52A 0.088(5) 0.140(6) 0.112(6) 0.004(6) 0.011(5) 0.002(5)
C53A 0.079(6) 0.089(6) 0.117(7) 0.031(5) 0.025(6) 0.015(5)
C54A 0.075(5) 0.128(6) 0.140(7) 0.020(6) 0.040(5) 0.002(5)
C55A 0.088(5) 0.099(6) 0.163(7) 0.019(6) 0.051(6) -0.018(5)
C56A 0.144(8) 0.150(8) 0.173(9) 0.021(7) 0.025(7) -0.012(7)
C57A 0.184(9) 0.154(9) 0.200(10) 0.017(8) 0.016(8) -0.014(8)
C58A 0.147(8) 0.118(7) 0.182(9) -0.005(7) 0.030(7) -0.020(7)
C59A 0.091(5) 0.115(6) 0.141(7) 0.015(6) 0.039(5) -0.015(5)

loop_
_atom_type_symbol
_atom_type_description
_atom_type_scat_dispersion_real
_atom_type_scat_dispersion_imag
_atom_type_scat_source
C C 0.0181 0.0091 'International Tables Vol C Tables 4.2.6.8 and 6.1.1.4'
H H 0.0000 0.0000 'International Tables Vol C Tables 4.2.6.8 and 6.1.1.4'
Cl Cl 0.3639 0.7018 'International Tables Vol C Tables 4.2.6.8 and 6.1.1.4'
Fe Fe -1.1336 3.1974 'International Tables Vol C Tables 4.2.6.8 and 6.1.1.4'
N N 0.0311 0.0180 'International Tables Vol C Tables 4.2.6.8 and 6.1.1.4'

loop_
_geom_angle_atom_site_label_1
_geom_angle_atom_site_label_2
_geom_angle_atom_site_label_3
_geom_angle
_geom_angle_site_symmetry_1
_geom_angle_site_symmetry_3
_geom_angle_publ_flag
Cl2 Fe1 Cl1 114.58(3) . . ?
N1 Fe1 Cl1 99.53(7) . . ?
N1 Fe1 Cl2 102.84(7) . . ?
N2 Fe1 Cl1 93.59(7) . . ?
N2 Fe1 Cl2 151.71(7) . . ?
N2 Fe1 N1 73.35(8) . . ?
N2 Fe1 N3 73.07(9) . . ?
N3 Fe1 Cl1 102.35(7) . . ?
N3 Fe1 Cl2 97.16(6) . . ?
N3 Fe1 N1 140.71(9) . . ?
C6 N1 Fe1 116.55(18) . . ?
C6 N1 C10 118.5(2) . . ?
C10 N1 Fe1 124.97(16) . . ?
C1 N2 Fe1 119.78(17) . . ?
C1 N2 C5 120.6(2) . . ?
C5 N2 Fe1 119.36(18) . . ?
C8 N3 Fe1 116.65(18) . . ?
C8 N3 C35 125.8(6) . . ?
C8 N3 C35A 115.9(7) . . ?
C35 N3 Fe1 116.2(5) . . ?
C35A N3 Fe1 127.4(7) . . ?
N2 C1 C2 120.9(3) . . ?
N2 C1 C6 113.7(2) . . ?
C2 C1 C6 125.3(3) . . ?
C3 C2 C1 119.2(3) . . ?
C2 C3 C4 119.6(3) . . ?
C3 C4 C5 118.9(3) . . ?
N2 C5 C4 120.8(3) . . ?
N2 C5 C8 113.4(2) . . ?
C4 C5 C8 125.6(3) . . ?
N1 C6 C1 115.0(2) . . ?
N1 C6 C7 125.7(3) . . ?
C1 C6 C7 119.2(3) . . ?
N3 C8 C5 114.5(2) . . ?
N3 C8 C9 126.4(3) . . ?
C5 C8 C9 119.0(3) . . ?
C11 C10 N1 119.4(3) . . ?
C15 C10 N1 118.0(2) . . ?
C15 C10 C11 122.5(3) . . ?
C10 C11 C12 116.9(3) . . ?
C10 C11 C16 120.5(3) . . ?
C12 C11 C16 122.6(3) . . ?
C13 C12 C11 122.1(3) . . ?
C12 C13 C20 121.2(3) . . ?
C14 C13 C12 118.5(3) . . ?
C14 C13 C20 120.2(3) . . ?
C13 C14 C15 121.8(3) . . ?
C10 C15 C14 117.7(3) . . ?
C10 C15 C18 120.3(3) . . ?
C14 C15 C18 121.9(3) . . ?
C11 C16 C17 115.8(3) . . ?
C19 C18 C15 115.5(3) . . ?
C13 C20 C34 112.4(5) . . ?
C13 C20 C21A 109.7(4) . . ?
C21 C20 C13 114.6(3) . . ?
C21 C20 C34 106.4(5) . . ?
C34A C20 C13 116.1(8) . . ?
C34A C20 C21A 119.9(8) . . ?
C42 C41 C36 119.1(7) . . ?
C42 C41 C36A 113.1(10) . . ?
C44 C43 C40A 120.1(7) . . ?
C40 C43 C44 112.7(6) . . ?
C47 C46 C45 114.8(6) . . ?
C47 C46 C51 126.3(6) . . ?
C51 C46 C45 117.4(5) . . ?
C47A C46 C45A 107.9(7) . . ?
C51A C46 C45A 131.7(8) . . ?
C51A C46 C47A 119.6(7) . . ?
C22 C21 C20 111.3(5) . . ?
C26 C21 C20 129.0(5) . . ?
C26 C21 C22 119.6(5) . . ?
C21 C22 C23 122.5(6) . . ?
C24 C23 C22 116.0(8) . . ?
C23 C24 C25 123.1(7) . . ?
C24 C25 C26 119.0(6) . . ?
C21 C26 C25 119.7(6) . . ?
C21 C26 C27 127.7(6) . . ?
C25 C26 C27 112.6(6) . . ?
C26 C27 C28 120.6(5) . . ?
C29 C28 C27 112.2(4) . . ?
C30 C29 C28 118.2(5) . . ?
C30 C29 C34 123.5(5) . . ?
C34 C29 C28 118.3(5) . . ?
C31 C30 C29 119.3(6) . . ?
C32 C31 C30 120.2(7) . . ?
C31 C32 C33 118.9(6) . . ?
C32 C33 C34 124.6(7) . . ?
C29 C34 C20 125.5(6) . . ?
C33 C34 C20 120.8(6) . . ?
C33 C34 C29 113.0(6) . . ?
N3 C35 C36 106.1(9) . . ?
C40 C35 N3 129.2(8) . . ?
C40 C35 C36 124.7(8) . . ?
C41 C36 C37 127.7(11) . . ?
C35 C36 C41 126.6(11) . . ?
C35 C36 C37 105.6(7) . . ?
C38 C37 C36 127.3(8) . . ?
C37 C38 C39 118.5(7) . . ?
C37 C38 C45 121.1(8) . . ?
C39 C38 C45 120.4(7) . . ?
C40 C39 C38 117.5(9) . . ?
C35 C40 C43 113.9(9) . . ?
C35 C40 C39 126.3(8) . . ?
C39 C40 C43 119.6(10) . . ?
C46 C45 C38 111.0(6) . . ?
C59 C45 C46 121.5(7) . . ?
C59 C45 C38 112.4(7) . . ?
C46 C47 C48 119.1(9) . . ?
C47 C48 C49 117.5(10) . . ?
C50 C49 C48 124.2(12) . . ?
C49 C50 C51 118.2(11) . . ?
C46 C51 C52 133.0(6) . . ?
C50 C51 C46 113.2(7) . . ?
C50 C51 C52 113.3(7) . . ?
C51 C52 C53 116.3(7) . . ?
C52 C53 C54 110.0(7) . . ?
C55 C54 C53 119.0(9) . . ?
C55 C54 C59 119.3(9) . . ?
C59 C54 C53 121.7(7) . . ?
C56 C55 C54 121.7(12) . . ?
C57 C56 C55 119.8(12) . . ?
C58 C57 C56 117.0(11) . . ?
C57 C58 C59 128.8(12) . . ?
C54 C59 C45 117.2(7) . . ?
C58 C59 C45 129.5(10) . . ?
C58 C59 C54 113.2(9) . . ?
C22A C21A C20 123.6(7) . . ?
C26A C21A C20 122.5(9) . . ?
C26A C21A C22A 113.6(8) . . ?
C23A C22A C21A 126.7(9) . . ?
C24A C23A C22A 118.5(11) . . ?
C25A C24A C23A 118.3(13) . . ?
C24A C25A C26A 128.8(15) . . ?
C21A C26A C25A 113.9(11) . . ?
C21A C26A C27A 124.7(10) . . ?
C27A C26A C25A 121.4(11) . . ?
C26A C27A C28A 118.7(11) . . ?
C29A C28A C27A 109.4(10) . . ?
C30A C29A C28A 124.1(10) . . ?
C34A C29A C28A 127.8(9) . . ?
C34A C29A C30A 108.0(9) . . ?
C31A C30A C29A 123.2(13) . . ?
C32A C31A C30A 121.0(15) . . ?
C31A C32A C33A 121.3(15) . . ?
C34A C33A C32A 109.9(13) . . ?
C29A C34A C20 108.7(9) . . ?
C33A C34A C20 113.6(9) . . ?
C33A C34A C29A 135.6(11) . . ?
N3 C35A C40A 110.3(7) . . ?
C36A C35A N3 130.1(14) . . ?
C36A C35A C40A 119.3(10) . . ?
C35A C36A C41 111.1(15) . . ?
C37A C36A C41 115.3(16) . . ?
C37A C36A C35A 132.8(11) . . ?
C36A C37A C38A 113.9(11) . . ?
C37A C38A C45A 119.5(9) . . ?
C39A C38A C37A 119.8(9) . . ?
C39A C38A C45A 120.7(9) . . ?
C38A C39A C40A 125.5(9) . . ?
C35A C40A C43 126.0(11) . . ?
C35A C40A C39A 108.3(7) . . ?
C39A C40A C43 124.7(12) . . ?
C38A C45A C46 114.7(8) . . ?
C59A C45A C46 113.7(9) . . ?
C59A C45A C38A 112.7(9) . . ?
C48A C47A C46 125.1(11) . . ?
C47A C48A C49A 115(2) . . ?
C48A C49A C50A 117.8(17) . . ?
C51A C50A C49A 121.1(13) . . ?
C46 C51A C50A 118.9(10) . . ?
C46 C51A C52A 111.0(12) . . ?
C50A C51A C52A 130.0(13) . . ?
C51A C52A C53A 114.3(12) . . ?
C54A C53A C52A 133.4(13) . . ?
C55A C54A C53A 118.5(11) . . ?
C59A C54A C53A 111.9(12) . . ?
C59A C54A C55A 129.2(13) . . ?
C56A C55A C54A 102.9(14) . . ?
C55A C56A C57A 144.3(16) . . ?
C58A C57A C56A 97.4(12) . . ?
C59A C58A C57A 134.0(15) . . ?
C54A C59A C45A 129.4(13) . . ?
C54A C59A C58A 112.0(14) . . ?
C58A C59A C45A 118.5(12) . . ?

loop_
_geom_bond_atom_site_label_1
_geom_bond_atom_site_label_2
_geom_bond_distance
_geom_bond_site_symmetry_2
_geom_bond_publ_flag
Fe1 Cl1 2.3247(9) . ?
Fe1 Cl2 2.2596(8) . ?
Fe1 N1 2.206(2) . ?
Fe1 N2 2.080(2) . ?
Fe1 N3 2.199(2) . ?
N1 C6 1.292(4) . ?
N1 C10 1.441(3) . ?
N2 C1 1.334(3) . ?
N2 C5 1.342(3) . ?
N3 C8 1.290(4) . ?
N3 C35 1.482(9) . ?
N3 C35A 1.428(8) . ?
C1 C2 1.388(4) . ?
C1 C6 1.477(4) . ?
C2 C3 1.371(5) . ?
C3 C4 1.381(5) . ?
C4 C5 1.388(4) . ?
C5 C8 1.481(4) . ?
C6 C7 1.493(4) . ?
C8 C9 1.488(4) . ?
C10 C11 1.396(4) . ?
C10 C15 1.391(4) . ?
C11 C12 1.399(4) . ?
C11 C16 1.514(5) . ?
C12 C13 1.387(5) . ?
C13 C14 1.383(4) . ?
C13 C20 1.535(4) . ?
C14 C15 1.393(4) . ?
C15 C18 1.515(4) . ?
C16 C17 1.518(5) . ?
C18 C19 1.441(6) . ?
C20 C21 1.513(5) . ?
C20 C34 1.564(7) . ?
C20 C21A 1.572(8) . ?
C20 C34A 1.484(9) . ?
C41 C42 1.499(7) . ?
C41 C36 1.512(8) . ?
C41 C36A 1.508(9) . ?
C43 C44 1.521(6) . ?
C43 C40 1.490(8) . ?
C43 C40A 1.543(9) . ?
C46 C45 1.556(7) . ?
C46 C47 1.319(7) . ?
C46 C51 1.428(7) . ?
C46 C45A 1.550(12) . ?
C46 C47A 1.518(11) . ?
C46 C51A 1.212(14) . ?
C21 C22 1.396(6) . ?
C21 C26 1.369(10) . ?
C22 C23 1.397(7) . ?
C23 C24 1.384(8) . ?
C24 C25 1.385(7) . ?
C25 C26 1.404(7) . ?
C26 C27 1.526(8) . ?
C27 C28 1.527(7) . ?
C28 C29 1.506(6) . ?
C29 C30 1.407(7) . ?
C29 C34 1.435(7) . ?
C30 C31 1.392(7) . ?
C31 C32 1.390(7) . ?
C32 C33 1.408(7) . ?
C33 C34 1.409(8) . ?
C35 C36 1.486(19) . ?
C35 C40 1.307(19) . ?
C36 C37 1.529(16) . ?
C37 C38 1.360(13) . ?
C38 C39 1.398(13) . ?
C38 C45 1.560(9) . ?
C39 C40 1.348(16) . ?
C45 C59 1.505(9) . ?
C47 C48 1.357(6) . ?
C48 C49 1.376(7) . ?
C49 C50 1.372(10) . ?
C50 C51 1.415(8) . ?
C51 C52 1.499(8) . ?
C52 C53 1.507(8) . ?
C53 C54 1.508(8) . ?
C54 C55 1.407(8) . ?
C54 C59 1.415(9) . ?
C55 C56 1.376(9) . ?
C56 C57 1.370(9) . ?
C57 C58 1.322(9) . ?
C58 C59 1.399(9) . ?
C21A C22A 1.436(14) . ?
C21A C26A 1.413(13) . ?
C22A C23A 1.376(13) . ?
C23A C24A 1.347(17) . ?
C24A C25A 1.25(2) . ?
C25A C26A 1.501(18) . ?
C26A C27A 1.473(17) . ?
C27A C28A 1.549(19) . ?
C28A C29A 1.478(16) . ?
C29A C30A 1.391(8) . ?
C29A C34A 1.376(9) . ?
C30A C31A 1.391(10) . ?
C31A C32A 1.379(10) . ?
C32A C33A 1.391(10) . ?
C33A C34A 1.372(10) . ?
C35A C36A 1.33(2) . ?
C35A C40A 1.46(2) . ?
C36A C37A 1.25(3) . ?
C37A C38A 1.397(14) . ?
C38A C39A 1.370(15) . ?
C38A C45A 1.545(12) . ?
C39A C40A 1.473(18) . ?
C45A C59A 1.507(17) . ?
C47A C48A 1.35(3) . ?
C48A C49A 1.37(2) . ?
C49A C50A 1.511(19) . ?
C50A C51A 1.448(19) . ?
C51A C52A 1.529(9) . ?
C52A C53A 1.551(9) . ?
C53A C54A 1.544(9) . ?
C54A C55A 1.407(9) . ?
C54A C59A 1.374(9) . ?
C55A C56A 1.395(10) . ?
C56A C57A 1.424(10) . ?
C57A C58A 1.411(10) . ?
C58A C59A 1.410(10) . ?
